data_7005844
loop_
_publ_author_name
'Pascu, Sofia I.'
'Naumann, Christoph'
'Kaiser, Guido'
'Bond, Andrew D.'
'Sanders, Jeremy K. M.'
'Jarrosson, Thibaut'

_publ_section_title
;
 Structures and solution dynamics of pseudorotaxanes mediated by
 alkali-metal cations.
;
_journal_issue 35
_journal_name_full 'Dalton transactions (Cambridge, England : 2003)'
_journal_page_first 3874
_journal_page_last 3884
_journal_paper_doi 10.1039/b706043b
_journal_year 2007
_chemical_formula_moiety 'C36 H44 O10, 2(C H Cl3)'
_chemical_formula_sum 'C38 H46 Cl6 O10'
_chemical_formula_weight 875.45
_space_group_IT_number 2
_symmetry_cell_setting triclinic
_symmetry_space_group_name_Hall '-P 1'
_symmetry_space_group_name_H-M 'P -1'
_atom_sites_solution_hydrogens geom
_atom_sites_solution_primary direct
_atom_sites_solution_secondary difmap
_audit_creation_method SHELXL-97
_cell_angle_alpha 92.089(2)
_cell_angle_beta 105.095(2)
_cell_angle_gamma 94.500(2)
_cell_formula_units_Z 2
_cell_length_a 10.7936(12)
_cell_length_b 11.3413(13)
_cell_length_c 17.171(2)
_cell_measurement_reflns_used 4179
_cell_measurement_temperature 150(2)
_cell_measurement_theta_max 25.56
_cell_measurement_theta_min 2.56
_cell_volume 2019.6(4)
_computing_cell_refinement 'SAINT (Bruker, 1994)'
_computing_data_collection 'SMART (Bruker, 1994)'
_computing_data_reduction SAINT
_computing_molecular_graphics SHELXTL
_computing_publication_material SHELXTL
_computing_structure_refinement SHELXTL
_computing_structure_solution 'SHELXTL v.6.10 (Bruker, 2000)'
_diffrn_ambient_temperature 150(2)
_diffrn_measured_fraction_theta_full 0.996
_diffrn_measured_fraction_theta_max 0.996
_diffrn_measurement_device_type 'Bruker SMART CCD'
_diffrn_measurement_method 'thin-slice \w-scans'
_diffrn_radiation_monochromator 'Silicon 111'
_diffrn_radiation_source 'Daresbury SRS, Station 9.8'
_diffrn_radiation_type synchrotron
_diffrn_radiation_wavelength 0.6923
_diffrn_reflns_av_R_equivalents 0.0365
_diffrn_reflns_av_sigmaI/netI 0.0637
_diffrn_reflns_limit_h_max 13
_diffrn_reflns_limit_h_min -13
_diffrn_reflns_limit_k_max 14
_diffrn_reflns_limit_k_min -14
_diffrn_reflns_limit_l_max 21
_diffrn_reflns_limit_l_min -21
_diffrn_reflns_number 16892
_diffrn_reflns_theta_full 25.64
_diffrn_reflns_theta_max 25.64
_diffrn_reflns_theta_min 1.76
_diffrn_standards_number 0
_exptl_absorpt_coefficient_mu 0.481
_exptl_absorpt_correction_T_max 0.990
_exptl_absorpt_correction_T_min 0.981
_exptl_absorpt_correction_type multi-scan
_exptl_absorpt_process_details
;
Correction applied by SADABS - note that the transmission factors are
not real since they include corrections for beam decay and possibly
crystal decay (the two cannot be distinguished).
The numbers listed in the CIF are those calculated by SHELXL.
;
_exptl_crystal_colour colourless
_exptl_crystal_density_diffrn 1.440
_exptl_crystal_density_method 'not measured'
_exptl_crystal_description block
_exptl_crystal_F_000 912
_exptl_crystal_size_max 0.04
_exptl_crystal_size_mid 0.04
_exptl_crystal_size_min 0.02
_refine_diff_density_max 0.516
_refine_diff_density_min -0.626
_refine_diff_density_rms 0.067
_refine_ls_extinction_method none
_refine_ls_goodness_of_fit_ref 1.033
_refine_ls_hydrogen_treatment constr
_refine_ls_matrix_type full
_refine_ls_number_parameters 487
_refine_ls_number_reflns 8245
_refine_ls_number_restraints 0
_refine_ls_restrained_S_all 1.033
_refine_ls_R_factor_all 0.0911
_refine_ls_R_factor_gt 0.0510
_refine_ls_shift/su_max 0.000
_refine_ls_shift/su_mean 0.000
_refine_ls_structure_factor_coef Fsqd
_refine_ls_weighting_details 'calc w=1/[\s^2^(Fo^2^)+(0.0736P)^2^] where P=(Fo^2^+2Fc^2^)/3'
_refine_ls_weighting_scheme calc
_refine_ls_wR_factor_gt 0.1281
_refine_ls_wR_factor_ref 0.1446
_reflns_number_gt 5266
_reflns_number_total 8245
_reflns_threshold_expression I>2\s(I)
_cod_data_source_file b706043b.txt
_cod_data_source_block 2
_cod_database_code 7005844

loop_
_symmetry_equiv_pos_as_xyz
'x, y, z'
'-x, -y, -z'

loop_
_atom_site_label
_atom_site_type_symbol
_atom_site_fract_x
_atom_site_fract_y
_atom_site_fract_z
_atom_site_U_iso_or_equiv
_atom_site_adp_type
_atom_site_occupancy
_atom_site_symmetry_multiplicity
_atom_site_calc_flag
_atom_site_refinement_flags
_atom_site_disorder_assembly
_atom_site_disorder_group
O1 O 0.81112(19) 0.56470(17) 0.30692(12) 0.0271(5) Uani 1 1 d . . .
O2 O 0.91285(19) 0.44123(18) 0.19905(12) 0.0301(5) Uani 1 1 d . . .
O3 O 0.68438(19) 0.93752(16) 0.66336(12) 0.0257(4) Uani 1 1 d . . .
O4 O 0.74265(18) 1.15737(17) 0.76100(12) 0.0270(5) Uani 1 1 d . . .
O5 O 0.93210(19) 1.36031(16) 0.82860(12) 0.0260(5) Uani 1 1 d . . .
O6 O 0.83048(17) 0.07972(17) 0.29598(11) 0.0235(4) Uani 1 1 d . . .
O7 O 0.66675(18) 0.40389(17) 0.65833(11) 0.0237(4) Uani 1 1 d . . .
O8 O 0.60301(18) 0.60529(16) 0.74005(11) 0.0241(4) Uani 1 1 d . . .
O9 O 0.80322(18) 0.73615(17) 0.85459(12) 0.0260(5) Uani 1 1 d . . .
O10 O 0.98814(19) 0.90118(17) 0.80191(12) 0.0272(5) Uani 1 1 d . . .
C1 C 0.7212(3) 0.8311(2) 0.38979(17) 0.0251(6) Uani 1 1 d . . .
H1A H 0.6945 0.9049 0.3705 0.030 Uiso 1 1 calc R . .
C2 C 0.7485(3) 0.7497(2) 0.33818(18) 0.0263(6) Uani 1 1 d . . .
H2A H 0.7409 0.7670 0.2835 0.032 Uiso 1 1 calc R . .
C3 C 0.7885(3) 0.6390(2) 0.36594(18) 0.0242(6) Uani 1 1 d . . .
C4 C 0.8015(3) 0.6138(3) 0.44453(17) 0.0250(6) Uani 1 1 d . . .
H4A H 0.8306 0.5402 0.4629 0.030 Uiso 1 1 calc R . .
C5 C 0.7796(3) 0.6737(3) 0.58019(17) 0.0256(6) Uani 1 1 d . . .
H5A H 0.8057 0.5995 0.5992 0.031 Uiso 1 1 calc R . .
C6 C 0.7507(3) 0.7544(2) 0.63201(18) 0.0245(6) Uani 1 1 d . . .
H6A H 0.7574 0.7364 0.6865 0.029 Uiso 1 1 calc R . .
C7 C 0.7109(3) 0.8653(2) 0.60483(18) 0.0245(6) Uani 1 1 d . . .
C8 C 0.7013(3) 0.8921(2) 0.52651(17) 0.0247(6) Uani 1 1 d . . .
H8A H 0.6744 0.9666 0.5085 0.030 Uiso 1 1 calc R . .
C9 C 0.7315(3) 0.8084(2) 0.47202(17) 0.0222(6) Uani 1 1 d . . .
C10 C 0.7716(3) 0.6974(2) 0.49888(17) 0.0214(6) Uani 1 1 d . . .
C11 C 0.6097(3) 0.2263(2) 0.38424(16) 0.0221(6) Uani 1 1 d . . .
H11A H 0.5237 0.2472 0.3668 0.027 Uiso 1 1 calc R . .
C12 C 0.6617(3) 0.1675(2) 0.33143(17) 0.0232(6) Uani 1 1 d . . .
H12A H 0.6113 0.1472 0.2778 0.028 Uiso 1 1 calc R . .
C13 C 0.7899(3) 0.1363(2) 0.35567(17) 0.0206(6) Uani 1 1 d . . .
C14 C 0.8622(3) 0.1626(2) 0.43324(17) 0.0221(6) Uani 1 1 d . . .
H14A H 0.9478 0.1403 0.4498 0.027 Uiso 1 1 calc R . .
C15 C 0.8825(3) 0.2513(2) 0.57025(17) 0.0233(6) Uani 1 1 d . . .
H15A H 0.9680 0.2291 0.5874 0.028 Uiso 1 1 calc R . .
C16 C 0.8319(3) 0.3092(2) 0.62373(17) 0.0236(6) Uani 1 1 d . . .
H16A H 0.8816 0.3257 0.6780 0.028 Uiso 1 1 calc R . .
C17 C 0.7052(3) 0.3452(2) 0.59883(16) 0.0205(6) Uani 1 1 d . . .
C18 C 0.6310(3) 0.3187(2) 0.52133(16) 0.0216(6) Uani 1 1 d . . .
H18A H 0.5456 0.3416 0.5052 0.026 Uiso 1 1 calc R . .
C19 C 0.6827(3) 0.2565(2) 0.46508(16) 0.0198(6) Uani 1 1 d . . .
C20 C 0.8098(3) 0.2233(2) 0.48916(16) 0.0199(6) Uani 1 1 d . . .
C21 C 0.6333(3) 1.0468(2) 0.63851(18) 0.0275(7) Uani 1 1 d . . .
H21A H 0.5487 1.0311 0.5983 0.033 Uiso 1 1 calc R . .
H21B H 0.6925 1.0934 0.6134 0.033 Uiso 1 1 calc R . .
C22 C 0.6184(3) 1.1150(3) 0.71190(19) 0.0286(7) Uani 1 1 d . . .
H22A H 0.5666 1.1825 0.6952 0.034 Uiso 1 1 calc R . .
H22B H 0.5732 1.0630 0.7428 0.034 Uiso 1 1 calc R . .
C23 C 0.7367(3) 1.2332(3) 0.82709(18) 0.0289(7) Uani 1 1 d . . .
H23A H 0.6950 1.1889 0.8635 0.035 Uiso 1 1 calc R . .
H23B H 0.6849 1.2996 0.8073 0.035 Uiso 1 1 calc R . .
C24 C 0.8721(3) 1.2807(3) 0.87239(18) 0.0304(7) Uani 1 1 d . . .
H24A H 0.8696 1.3217 0.9238 0.036 Uiso 1 1 calc R . .
H24B H 0.9252 1.2132 0.8860 0.036 Uiso 1 1 calc R . .
C25 C 0.8639(3) 0.4553(2) 0.33132(18) 0.0264(6) Uani 1 1 d . . .
H25A H 0.8133 0.4130 0.3640 0.032 Uiso 1 1 calc R . .
H25B H 0.9543 0.4706 0.3641 0.032 Uiso 1 1 calc R . .
C26 C 0.8570(3) 0.3821(3) 0.25442(18) 0.0311(7) Uani 1 1 d . . .
H26A H 0.9008 0.3095 0.2690 0.037 Uiso 1 1 calc R . .
H26B H 0.7654 0.3574 0.2273 0.037 Uiso 1 1 calc R . .
C27 C 1.0489(3) 0.4477(3) 0.22139(19) 0.0286(7) Uani 1 1 d . . .
H27A H 1.0774 0.3669 0.2202 0.034 Uiso 1 1 calc R . .
H27B H 1.0826 0.4835 0.2771 0.034 Uiso 1 1 calc R . .
C28 C 0.9596(3) 0.0454(3) 0.31880(17) 0.0247(6) Uani 1 1 d . . .
H28A H 0.9657 -0.0179 0.3575 0.030 Uiso 1 1 calc R . .
H28B H 1.0201 0.1140 0.3453 0.030 Uiso 1 1 calc R . .
C29 C 0.5434(3) 0.4496(3) 0.63618(17) 0.0245(6) Uani 1 1 d . . .
H29A H 0.4759 0.3851 0.6113 0.029 Uiso 1 1 calc R . .
H29B H 0.5429 0.5107 0.5964 0.029 Uiso 1 1 calc R . .
C30 C 0.5171(3) 0.5027(2) 0.71085(18) 0.0258(6) Uani 1 1 d . . .
H30A H 0.4271 0.5240 0.6984 0.031 Uiso 1 1 calc R . .
H30B H 0.5281 0.4441 0.7529 0.031 Uiso 1 1 calc R . .
C31 C 0.5863(3) 0.6532(3) 0.81356(18) 0.0264(6) Uani 1 1 d . . .
H31A H 0.6066 0.5951 0.8556 0.032 Uiso 1 1 calc R . .
H31B H 0.4955 0.6703 0.8060 0.032 Uiso 1 1 calc R . .
C32 C 0.6735(3) 0.7652(3) 0.84004(19) 0.0276(7) Uani 1 1 d . . .
H32A H 0.6554 0.8228 0.7975 0.033 Uiso 1 1 calc R . .
H32B H 0.6590 0.8013 0.8899 0.033 Uiso 1 1 calc R . .
C33 C 0.8971(3) 0.8227(3) 0.90350(18) 0.0296(7) Uani 1 1 d . . .
H33A H 0.9790 0.7861 0.9231 0.035 Uiso 1 1 calc R . .
H33B H 0.8679 0.8467 0.9513 0.035 Uiso 1 1 calc R . .
C34 C 0.9221(3) 0.9308(3) 0.86094(18) 0.0280(7) Uani 1 1 d . . .
H34A H 0.8394 0.9623 0.8343 0.034 Uiso 1 1 calc R . .
H34B H 0.9750 0.9928 0.9004 0.034 Uiso 1 1 calc R . .
C35 C 1.0060(3) 0.9985(3) 0.75512(18) 0.0275(7) Uani 1 1 d . . .
H35A H 1.0756 1.0563 0.7873 0.033 Uiso 1 1 calc R . .
H35B H 0.9258 1.0388 0.7396 0.033 Uiso 1 1 calc R . .
C36 C 1.1010(3) 0.5212(2) 0.16422(18) 0.0260(6) Uani 1 1 d . . .
H36A H 1.1959 0.5204 0.1772 0.031 Uiso 1 1 calc R . .
H36B H 1.0641 0.4879 0.1081 0.031 Uiso 1 1 calc R . .
C37 C 0.2971(3) 0.8797(3) 0.9109(2) 0.0428(9) Uani 1 1 d . . .
H37A H 0.2234 0.8638 0.8615 0.051 Uiso 1 1 calc R . .
Cl1 Cl 0.20794(10) 0.43628(9) 0.98703(5) 0.0516(3) Uani 1 1 d . . .
Cl2 Cl 0.24251(9) 0.95245(8) 0.98656(5) 0.0434(2) Uani 1 1 d . . .
Cl3 Cl 0.35233(14) 0.74464(10) 0.94394(7) 0.0784(4) Uani 1 1 d . . .
C38 C 0.2452(3) 0.3814(3) 0.90010(18) 0.0306(7) Uani 1 1 d . . .
H38A H 0.1782 0.4017 0.8514 0.037 Uiso 1 1 calc R . .
Cl4 Cl 0.39659(9) 0.44521(9) 0.89567(6) 0.0516(3) Uani 1 1 d . . .
Cl5 Cl 0.41974(10) 0.96916(10) 0.88649(6) 0.0566(3) Uani 1 1 d . . .
Cl6 Cl 0.24650(11) 0.22737(8) 0.90109(7) 0.0603(3) Uani 1 1 d . . .

loop_
_atom_site_aniso_label
_atom_site_aniso_U_11
_atom_site_aniso_U_22
_atom_site_aniso_U_33
_atom_site_aniso_U_23
_atom_site_aniso_U_13
_atom_site_aniso_U_12
O1 0.0310(12) 0.0241(10) 0.0262(11) 0.0011(8) 0.0069(9) 0.0043(9)
O2 0.0294(12) 0.0331(12) 0.0294(11) 0.0047(9) 0.0098(9) 0.0040(9)
O3 0.0299(11) 0.0208(10) 0.0237(10) 0.0001(8) 0.0028(9) 0.0012(8)
O4 0.0252(11) 0.0262(11) 0.0269(11) -0.0051(9) 0.0027(9) 0.0023(8)
O5 0.0278(11) 0.0201(10) 0.0289(11) 0.0007(8) 0.0055(9) 0.0030(8)
O6 0.0196(10) 0.0261(10) 0.0242(10) -0.0028(8) 0.0047(8) 0.0032(8)
O7 0.0218(10) 0.0265(11) 0.0215(10) -0.0020(8) 0.0032(8) 0.0044(8)
O8 0.0225(10) 0.0237(10) 0.0247(11) -0.0047(8) 0.0060(8) -0.0024(8)
O9 0.0219(10) 0.0235(10) 0.0319(11) -0.0060(9) 0.0077(9) -0.0011(8)
O10 0.0301(11) 0.0240(10) 0.0301(11) 0.0006(9) 0.0128(9) 0.0032(8)
C1 0.0245(15) 0.0189(14) 0.0299(16) 0.0039(12) 0.0037(13) 0.0010(11)
C2 0.0259(15) 0.0251(15) 0.0267(16) 0.0024(12) 0.0059(13) -0.0018(12)
C3 0.0187(14) 0.0243(15) 0.0290(16) -0.0003(12) 0.0065(12) -0.0014(11)
C4 0.0220(15) 0.0214(14) 0.0294(16) 0.0034(12) 0.0030(12) 0.0003(11)
C5 0.0230(15) 0.0219(14) 0.0292(16) 0.0057(12) 0.0024(12) -0.0004(12)
C6 0.0219(15) 0.0225(14) 0.0272(15) 0.0035(12) 0.0040(12) -0.0019(11)
C7 0.0222(15) 0.0201(14) 0.0287(16) -0.0023(12) 0.0043(12) -0.0044(11)
C8 0.0231(15) 0.0174(14) 0.0287(16) 0.0006(12) -0.0003(12) -0.0024(11)
C9 0.0188(14) 0.0203(14) 0.0238(15) 0.0013(11) 0.0005(11) -0.0041(11)
C10 0.0171(14) 0.0200(14) 0.0238(15) 0.0021(11) 0.0004(11) -0.0019(11)
C11 0.0161(14) 0.0228(14) 0.0243(15) 0.0008(12) -0.0001(11) 0.0013(11)
C12 0.0186(14) 0.0249(15) 0.0222(15) -0.0009(12) 0.0000(11) -0.0025(11)
C13 0.0227(14) 0.0153(13) 0.0253(15) 0.0001(11) 0.0098(12) 0.0000(11)
C14 0.0184(14) 0.0217(14) 0.0262(15) 0.0016(12) 0.0058(12) 0.0018(11)
C15 0.0182(14) 0.0247(15) 0.0254(15) 0.0017(12) 0.0029(12) 0.0014(11)
C16 0.0227(15) 0.0240(15) 0.0213(15) 0.0002(12) 0.0016(12) -0.0012(12)
C17 0.0228(14) 0.0170(13) 0.0221(14) 0.0010(11) 0.0070(12) 0.0003(11)
C18 0.0193(14) 0.0191(14) 0.0245(15) 0.0018(11) 0.0024(12) 0.0021(11)
C19 0.0175(14) 0.0189(13) 0.0204(14) 0.0010(11) 0.0021(11) -0.0034(11)
C20 0.0187(14) 0.0173(13) 0.0218(14) 0.0009(11) 0.0032(11) -0.0024(11)
C21 0.0256(16) 0.0198(14) 0.0328(17) -0.0002(12) 0.0005(13) 0.0011(12)
C22 0.0233(15) 0.0237(15) 0.0368(18) -0.0007(13) 0.0049(13) 0.0016(12)
C23 0.0338(17) 0.0268(16) 0.0269(16) -0.0001(13) 0.0105(14) -0.0003(13)
C24 0.0395(18) 0.0250(15) 0.0251(16) 0.0016(13) 0.0062(14) 0.0015(13)
C25 0.0295(16) 0.0206(14) 0.0308(17) 0.0046(12) 0.0098(13) 0.0047(12)
C26 0.0400(19) 0.0252(16) 0.0320(17) 0.0035(13) 0.0160(15) 0.0034(14)
C27 0.0298(17) 0.0254(15) 0.0327(17) 0.0037(13) 0.0101(14) 0.0086(13)
C28 0.0214(15) 0.0251(15) 0.0283(16) 0.0024(12) 0.0072(12) 0.0031(12)
C29 0.0188(14) 0.0247(15) 0.0282(16) -0.0034(12) 0.0043(12) 0.0003(11)
C30 0.0202(15) 0.0227(15) 0.0342(17) -0.0025(12) 0.0084(13) -0.0012(12)
C31 0.0233(15) 0.0299(16) 0.0266(16) -0.0029(13) 0.0083(12) 0.0019(12)
C32 0.0280(16) 0.0257(15) 0.0301(16) -0.0046(13) 0.0099(13) 0.0043(12)
C33 0.0289(17) 0.0316(16) 0.0255(16) -0.0057(13) 0.0051(13) -0.0026(13)
C34 0.0289(16) 0.0259(15) 0.0299(16) -0.0064(13) 0.0109(13) 0.0000(12)
C35 0.0287(16) 0.0232(15) 0.0320(17) -0.0006(13) 0.0111(13) 0.0013(12)
C36 0.0286(16) 0.0241(15) 0.0255(16) -0.0022(12) 0.0077(13) 0.0037(12)
C37 0.043(2) 0.042(2) 0.0369(19) -0.0111(16) -0.0001(16) 0.0083(16)
Cl1 0.0575(6) 0.0712(7) 0.0276(5) 0.0005(4) 0.0126(4) 0.0117(5)
Cl2 0.0445(5) 0.0419(5) 0.0442(5) -0.0048(4) 0.0118(4) 0.0091(4)
Cl3 0.1223(11) 0.0420(6) 0.0710(8) -0.0045(5) 0.0192(7) 0.0339(6)
C38 0.0334(17) 0.0292(16) 0.0269(16) 0.0018(13) 0.0049(13) -0.0004(13)
Cl4 0.0442(5) 0.0507(6) 0.0610(6) 0.0034(5) 0.0197(5) -0.0081(4)
Cl5 0.0519(6) 0.0748(7) 0.0420(5) -0.0121(5) 0.0140(4) 0.0012(5)
Cl6 0.0801(8) 0.0274(5) 0.0656(7) 0.0039(4) 0.0069(6) -0.0011(5)

loop_
_atom_type_symbol
_atom_type_description
_atom_type_scat_dispersion_real
_atom_type_scat_dispersion_imag
_atom_type_scat_source
C C 0.0033 0.0016 'International Tables Vol C Tables 4.2.6.8 and 6.1.1.4'
H H 0.0000 0.0000 'International Tables Vol C Tables 4.2.6.8 and 6.1.1.4'
Cl Cl 0.1484 0.1585 'International Tables Vol C Tables 4.2.6.8 and 6.1.1.4'
O O 0.0106 0.0060 'International Tables Vol C Tables 4.2.6.8 and 6.1.1.4'

loop_
_geom_angle_atom_site_label_1
_geom_angle_atom_site_label_2
_geom_angle_atom_site_label_3
_geom_angle
_geom_angle_site_symmetry_1
_geom_angle_site_symmetry_3
_geom_angle_publ_flag
C3 O1 C25 117.5(2) . . ?
C27 O2 C26 113.2(2) . . ?
C7 O3 C21 116.8(2) . . ?
C23 O4 C22 112.4(2) . . ?
C24 O5 C36 112.9(2) . 2_776 ?
C13 O6 C28 116.0(2) . . ?
C17 O7 C29 117.3(2) . . ?
C31 O8 C30 111.3(2) . . ?
C32 O9 C33 114.8(2) . . ?
C35 O10 C34 111.9(2) . . ?
C2 C1 C9 121.6(3) . . ?
C1 C2 C3 120.0(3) . . ?
C4 C3 O1 125.7(3) . . ?
C4 C3 C2 120.6(3) . . ?
O1 C3 C2 113.7(2) . . ?
C3 C4 C10 120.0(3) . . ?
C6 C5 C10 121.7(3) . . ?
C5 C6 C7 120.1(3) . . ?
C8 C7 O3 125.9(3) . . ?
C8 C7 C6 120.3(3) . . ?
O3 C7 C6 113.8(2) . . ?
C7 C8 C9 120.0(3) . . ?
C10 C9 C1 117.8(3) . . ?
C10 C9 C8 120.0(3) . . ?
C1 C9 C8 122.2(3) . . ?
C5 C10 C9 117.9(3) . . ?
C5 C10 C4 122.0(3) . . ?
C9 C10 C4 120.0(3) . . ?
C12 C11 C19 120.7(3) . . ?
C11 C12 C13 120.8(3) . . ?
C14 C13 O6 125.4(2) . . ?
C14 C13 C12 120.0(2) . . ?
O6 C13 C12 114.6(2) . . ?
C13 C14 C20 120.0(3) . . ?
C16 C15 C20 121.2(3) . . ?
C15 C16 C17 120.3(3) . . ?
O7 C17 C18 125.2(3) . . ?
O7 C17 C16 114.3(2) . . ?
C18 C17 C16 120.5(3) . . ?
C17 C18 C19 119.6(3) . . ?
C20 C19 C11 118.1(2) . . ?
C20 C19 C18 120.0(2) . . ?
C11 C19 C18 121.8(2) . . ?
C19 C20 C14 120.3(2) . . ?
C19 C20 C15 118.4(2) . . ?
C14 C20 C15 121.3(3) . . ?
O3 C21 C22 108.3(2) . . ?
O4 C22 C21 108.9(2) . . ?
O4 C23 C24 108.8(2) . . ?
O5 C24 C23 113.7(2) . . ?
O1 C25 C26 106.6(2) . . ?
O2 C26 C25 114.6(2) . . ?
O2 C27 C36 109.9(2) . . ?
O6 C28 C35 108.9(2) . 2_766 ?
O7 C29 C30 108.4(2) . . ?
O8 C30 C29 109.9(2) . . ?
O8 C31 C32 109.7(2) . . ?
O9 C32 C31 108.1(2) . . ?
O9 C33 C34 114.0(2) . . ?
O10 C34 C33 109.2(2) . . ?
O10 C35 C28 109.2(2) . 2_766 ?
O5 C36 C27 109.0(2) 2_776 . ?
Cl3 C37 Cl5 110.4(2) . . ?
Cl3 C37 Cl2 109.9(2) . . ?
Cl5 C37 Cl2 110.35(18) . . ?
Cl6 C38 Cl1 109.71(17) . . ?
Cl6 C38 Cl4 109.61(18) . . ?
Cl1 C38 Cl4 110.14(17) . . ?

loop_
_geom_bond_atom_site_label_1
_geom_bond_atom_site_label_2
_geom_bond_distance
_geom_bond_site_symmetry_2
_geom_bond_publ_flag
O1 C3 1.377(3) . ?
O1 C25 1.437(3) . ?
O2 C27 1.413(3) . ?
O2 C26 1.414(3) . ?
O3 C7 1.374(3) . ?
O3 C21 1.430(3) . ?
O4 C23 1.417(3) . ?
O4 C22 1.421(3) . ?
O5 C24 1.418(4) . ?
O5 C36 1.427(3) 2_776 ?
O6 C13 1.373(3) . ?
O6 C28 1.435(3) . ?
O7 C17 1.369(3) . ?
O7 C29 1.430(3) . ?
O8 C31 1.416(3) . ?
O8 C30 1.418(3) . ?
O9 C32 1.424(3) . ?
O9 C33 1.427(3) . ?
O10 C35 1.418(3) . ?
O10 C34 1.428(3) . ?
C1 C2 1.358(4) . ?
C1 C9 1.422(4) . ?
C2 C3 1.418(4) . ?
C3 C4 1.363(4) . ?
C4 C10 1.420(4) . ?
C5 C6 1.363(4) . ?
C5 C10 1.413(4) . ?
C6 C7 1.417(4) . ?
C7 C8 1.369(4) . ?
C8 C9 1.423(4) . ?
C9 C10 1.418(4) . ?
C11 C12 1.365(4) . ?
C11 C19 1.421(4) . ?
C12 C13 1.414(4) . ?
C13 C14 1.366(4) . ?
C14 C20 1.419(4) . ?
C15 C16 1.358(4) . ?
C15 C20 1.420(4) . ?
C16 C17 1.420(4) . ?
C17 C18 1.371(4) . ?
C18 C19 1.427(4) . ?
C19 C20 1.411(4) . ?
C21 C22 1.505(4) . ?
C23 C24 1.512(4) . ?
C25 C26 1.515(4) . ?
C27 C36 1.500(4) . ?
C28 C35 1.492(4) 2_766 ?
C29 C30 1.499(4) . ?
C31 C32 1.501(4) . ?
C33 C34 1.492(4) . ?
C35 C28 1.492(4) 2_766 ?
C36 O5 1.427(3) 2_776 ?
C37 Cl3 1.748(4) . ?
C37 Cl5 1.752(4) . ?
C37 Cl2 1.764(3) . ?
Cl1 C38 1.749(3) . ?
C38 Cl6 1.749(3) . ?
C38 Cl4 1.756(3) . ?

loop_
_geom_torsion_atom_site_label_1
_geom_torsion_atom_site_label_2
_geom_torsion_atom_site_label_3
_geom_torsion_atom_site_label_4
_geom_torsion
_geom_torsion_site_symmetry_1
_geom_torsion_site_symmetry_2
_geom_torsion_site_symmetry_3
_geom_torsion_site_symmetry_4
_geom_torsion_publ_flag
C9 C1 C2 C3 0.0(4) . . . . ?
C25 O1 C3 C4 -5.9(4) . . . . ?
C25 O1 C3 C2 174.1(2) . . . . ?
C1 C2 C3 C4 -0.9(4) . . . . ?
C1 C2 C3 O1 179.1(2) . . . . ?
O1 C3 C4 C10 -178.3(2) . . . . ?
C2 C3 C4 C10 1.7(4) . . . . ?
C10 C5 C6 C7 0.4(4) . . . . ?
C21 O3 C7 C8 4.8(4) . . . . ?
C21 O3 C7 C6 -175.0(2) . . . . ?
C5 C6 C7 C8 -0.1(4) . . . . ?
C5 C6 C7 O3 179.7(2) . . . . ?
O3 C7 C8 C9 -179.8(2) . . . . ?
C6 C7 C8 C9 0.0(4) . . . . ?
C2 C1 C9 C10 0.0(4) . . . . ?
C2 C1 C9 C8 -179.0(3) . . . . ?
C7 C8 C9 C10 0.0(4) . . . . ?
C7 C8 C9 C1 179.0(3) . . . . ?
C6 C5 C10 C9 -0.4(4) . . . . ?
C6 C5 C10 C4 180.0(3) . . . . ?
C1 C9 C10 C5 -178.8(3) . . . . ?
C8 C9 C10 C5 0.3(4) . . . . ?
C1 C9 C10 C4 0.8(4) . . . . ?
C8 C9 C10 C4 179.9(2) . . . . ?
C3 C4 C10 C5 177.9(3) . . . . ?
C3 C4 C10 C9 -1.7(4) . . . . ?
C19 C11 C12 C13 -0.6(4) . . . . ?
C28 O6 C13 C14 0.6(4) . . . . ?
C28 O6 C13 C12 -179.2(2) . . . . ?
C11 C12 C13 C14 1.5(4) . . . . ?
C11 C12 C13 O6 -178.7(2) . . . . ?
O6 C13 C14 C20 179.0(2) . . . . ?
C12 C13 C14 C20 -1.2(4) . . . . ?
C20 C15 C16 C17 -1.3(4) . . . . ?
C29 O7 C17 C18 -5.4(4) . . . . ?
C29 O7 C17 C16 176.0(2) . . . . ?
C15 C16 C17 O7 -179.3(2) . . . . ?
C15 C16 C17 C18 2.1(4) . . . . ?
O7 C17 C18 C19 -179.8(2) . . . . ?
C16 C17 C18 C19 -1.2(4) . . . . ?
C12 C11 C19 C20 -0.5(4) . . . . ?
C12 C11 C19 C18 179.5(3) . . . . ?
C17 C18 C19 C20 -0.3(4) . . . . ?
C17 C18 C19 C11 179.6(3) . . . . ?
C11 C19 C20 C14 0.8(4) . . . . ?
C18 C19 C20 C14 -179.3(2) . . . . ?
C11 C19 C20 C15 -178.9(2) . . . . ?
C18 C19 C20 C15 1.1(4) . . . . ?
C13 C14 C20 C19 0.1(4) . . . . ?
C13 C14 C20 C15 179.7(3) . . . . ?
C16 C15 C20 C19 -0.3(4) . . . . ?
C16 C15 C20 C14 -179.9(3) . . . . ?
C7 O3 C21 C22 -176.9(2) . . . . ?
C23 O4 C22 C21 173.7(2) . . . . ?
O3 C21 C22 O4 71.5(3) . . . . ?
C22 O4 C23 C24 -176.1(2) . . . . ?
C36 O5 C24 C23 83.8(3) 2_776 . . . ?
O4 C23 C24 O5 68.6(3) . . . . ?
C3 O1 C25 C26 170.2(2) . . . . ?
C27 O2 C26 C25 77.0(3) . . . . ?
O1 C25 C26 O2 52.6(3) . . . . ?
C26 O2 C27 C36 -174.7(2) . . . . ?
C13 O6 C28 C35 -171.9(2) . . . 2_766 ?
C17 O7 C29 C30 176.3(2) . . . . ?
C31 O8 C30 C29 -176.2(2) . . . . ?
O7 C29 C30 O8 67.8(3) . . . . ?
C30 O8 C31 C32 -176.9(2) . . . . ?
C33 O9 C32 C31 -161.1(2) . . . . ?
O8 C31 C32 O9 -62.6(3) . . . . ?
C32 O9 C33 C34 -74.5(3) . . . . ?
C35 O10 C34 C33 175.5(2) . . . . ?
O9 C33 C34 O10 -70.0(3) . . . . ?
C34 O10 C35 C28 -164.1(2) . . . 2_766 ?
O2 C27 C36 O5 64.0(3) . . . 2_776 ?
